data_7013116
loop_
_publ_author_name
'Sarsfield, Mark J.'
'Steele, Helen'
'Helliwell, Madeleine'
'Teat, Simon J.'

_publ_section_title
;
 Uranyl bis-iminophosphorane complexes with in- and out-of-plane
 equatorial coordinationElectronic supplementary information (ESI)
 available: Variable temperature 1H NMR spectra; Raman spectra; solid
 state diffuse reflectance electronic absorption spectra; luminescence
 spectra; interatomic distances of the optimised structures of 1* and
 2* from molecular modelling calculations. See
 http://www.rsc.org/suppdata/dt/b3/b304602h/
;
_journal_issue 17
_journal_name_full 'Dalton Transactions'
_journal_page_first 3443
_journal_paper_doi 10.1039/b304602h
_journal_year 2003
_chemical_formula_sum 'C34 H46 Cl N3 O3 P2 Si2 U'
_chemical_formula_weight 936.34
_chemical_name_systematic
;
?
;
_space_group_IT_number 2
_symmetry_cell_setting triclinic
_symmetry_space_group_name_Hall '-P 1'
_symmetry_space_group_name_H-M 'P -1'
_atom_sites_solution_hydrogens geom
_atom_sites_solution_primary direct
_atom_sites_solution_secondary difmap
_audit_creation_method SHELXL-97
_cell_angle_alpha 73.384(2)
_cell_angle_beta 74.307(2)
_cell_angle_gamma 64.5490(10)
_cell_formula_units_Z 2
_cell_length_a 10.9989(10)
_cell_length_b 12.5950(12)
_cell_length_c 16.0980(15)
_cell_measurement_temperature 100(2)
_cell_volume 1901.3(3)
_computing_structure_refinement 'SHELXL-97 (Sheldrick, 1997)'
_computing_structure_solution 'SHELXS-97 (Sheldrick, 1990)'
_diffrn_ambient_temperature 100(2)
_diffrn_measured_fraction_theta_full 0.984
_diffrn_measured_fraction_theta_max 0.984
_diffrn_measurement_device_type 'CCD area detector'
_diffrn_measurement_method 'phi and omega scans'
_diffrn_radiation_monochromator graphite
_diffrn_radiation_source 'fine-focus sealed tube'
_diffrn_radiation_type MoK\a
_diffrn_radiation_wavelength 0.71073
_diffrn_reflns_av_R_equivalents 0.0233
_diffrn_reflns_av_sigmaI/netI 0.0376
_diffrn_reflns_limit_h_max 13
_diffrn_reflns_limit_h_min -13
_diffrn_reflns_limit_k_max 15
_diffrn_reflns_limit_k_min -15
_diffrn_reflns_limit_l_max 20
_diffrn_reflns_limit_l_min -19
_diffrn_reflns_number 15229
_diffrn_reflns_theta_full 26.41
_diffrn_reflns_theta_max 26.41
_diffrn_reflns_theta_min 1.34
_exptl_absorpt_coefficient_mu 4.523
_exptl_absorpt_correction_type SADABS
_exptl_crystal_colour yellow
_exptl_crystal_density_diffrn 1.636
_exptl_crystal_density_method 'not measured'
_exptl_crystal_description 'rectangular block'
_exptl_crystal_F_000 924
_exptl_crystal_size_max 0.1
_exptl_crystal_size_mid 0.08
_exptl_crystal_size_min 0.03
_refine_diff_density_max 1.643
_refine_diff_density_min -0.703
_refine_diff_density_rms 0.111
_refine_ls_extinction_method none
_refine_ls_goodness_of_fit_ref 1.035
_refine_ls_hydrogen_treatment mixed
_refine_ls_matrix_type full
_refine_ls_number_parameters 599
_refine_ls_number_reflns 7674
_refine_ls_number_restraints 0
_refine_ls_restrained_S_all 1.035
_refine_ls_R_factor_all 0.0282
_refine_ls_R_factor_gt 0.0249
_refine_ls_shift/su_max 0.055
_refine_ls_shift/su_mean 0.002
_refine_ls_structure_factor_coef Fsqd
_refine_ls_weighting_details 'calc w=1/[\s^2^(Fo^2^)+(0.0313P)^2^+0.0828P] where P=(Fo^2^+2Fc^2^)/3'
_refine_ls_weighting_scheme calc
_refine_ls_wR_factor_gt 0.0565
_refine_ls_wR_factor_ref 0.0577
_reflns_number_gt 7119
_reflns_number_total 7674
_reflns_threshold_expression >2sigma(I)
_cod_data_source_file b304602h.txt
_cod_data_source_block s1347abs
_cod_depositor_comments
;
The following automatic conversions were performed:
'_symmetry_cell_setting' value 'Triclinic' changed to 'triclinic'
according to '/home/saulius/struct/CIF-dictionaries/cif_core.dic'
dictionary named 'cif_core.dic' version 2.4.1 from 2010-06-29.

Automatic conversion script
Id: cif_fix_enum 1527 2010-12-29 10:47:43Z saulius 
;
_cod_original_sg_symbol_H-M P-1
_cod_database_code 7013116

loop_
_symmetry_equiv_pos_as_xyz
'x, y, z'
'-x, -y, -z'

loop_
_atom_site_label
_atom_site_type_symbol
_atom_site_fract_x
_atom_site_fract_y
_atom_site_fract_z
_atom_site_U_iso_or_equiv
_atom_site_adp_type
_atom_site_occupancy
_atom_site_symmetry_multiplicity
_atom_site_calc_flag
_atom_site_refinement_flags
_atom_site_disorder_assembly
_atom_site_disorder_group
U1 U 0.202665(12) 0.666332(10) 0.248017(7) 0.01208(4) Uani 1 1 d . . .
O1 O 0.2432(2) 0.7255(2) 0.13445(14) 0.0169(5) Uani 1 1 d . . .
O2 O 0.1736(2) 0.5949(2) 0.35929(14) 0.0162(5) Uani 1 1 d . . .
O3 O 0.4028(2) 0.4765(2) 0.23219(14) 0.0170(5) Uani 1 1 d . . .
N1 N 0.0816(3) 0.5623(2) 0.20401(17) 0.0141(6) Uani 1 1 d . . .
N2 N -0.0477(3) 0.7500(2) 0.26257(17) 0.0131(5) Uani 1 1 d . . .
N3 N 0.0624(3) 0.8775(2) 0.27777(17) 0.0144(6) Uani 1 1 d . . .
P1 P -0.07016(8) 0.65110(7) 0.23138(5) 0.01226(16) Uani 1 1 d . . .
P2 P -0.08401(8) 0.87506(7) 0.28729(5) 0.01220(16) Uani 1 1 d . . .
Si1 Si 0.10724(10) 0.97063(8) 0.31401(6) 0.01473(18) Uani 1 1 d . . .
Si2 Si 0.14342(9) 0.45729(8) 0.13804(6) 0.01430(18) Uani 1 1 d . . .
C1 C -0.1710(3) 0.7265(3) 0.1443(2) 0.0146(7) Uani 1 1 d . . .
C2 C -0.1243(4) 0.8026(3) 0.0733(2) 0.0187(7) Uani 1 1 d . . .
C3 C -0.2013(4) 0.8690(3) 0.0074(2) 0.0227(8) Uani 1 1 d . . .
C4 C -0.3242(4) 0.8614(3) 0.0107(2) 0.0229(8) Uani 1 1 d . . .
C5 C -0.3710(4) 0.7875(3) 0.0805(2) 0.0223(8) Uani 1 1 d . . .
C6 C -0.2948(4) 0.7197(3) 0.1467(2) 0.0180(7) Uani 1 1 d . . .
C7 C -0.1673(3) 0.5820(3) 0.3212(2) 0.0154(7) Uani 1 1 d . . .
C8 C -0.1122(4) 0.4603(3) 0.3545(2) 0.0232(8) Uani 1 1 d . . .
C9 C -0.1815(4) 0.4073(4) 0.4278(2) 0.0298(9) Uani 1 1 d . . .
C10 C -0.3079(4) 0.4761(4) 0.4683(2) 0.0245(8) Uani 1 1 d . . .
C11 C -0.3648(4) 0.5976(3) 0.4355(2) 0.0237(8) Uani 1 1 d . . .
C12 C -0.2953(4) 0.6507(3) 0.3626(2) 0.0196(7) Uani 1 1 d . . .
C13 C -0.1811(3) 0.8763(3) 0.3977(2) 0.0157(7) Uani 1 1 d . . .
C14 C -0.1436(4) 0.7697(3) 0.4597(2) 0.0200(7) Uani 1 1 d . . .
C15 C -0.2095(4) 0.7674(4) 0.5463(2) 0.0254(8) Uani 1 1 d . . .
C16 C -0.3109(4) 0.8695(4) 0.5719(2) 0.0241(8) Uani 1 1 d . . .
C17 C -0.3484(4) 0.9763(3) 0.5113(2) 0.0241(8) Uani 1 1 d . . .
C18 C -0.2844(4) 0.9791(3) 0.4243(2) 0.0185(7) Uani 1 1 d . . .
C19 C -0.1930(3) 0.9930(3) 0.2136(2) 0.0143(7) Uani 1 1 d . . .
C20 C -0.1394(4) 1.0640(3) 0.1441(2) 0.0198(7) Uani 1 1 d . . .
C21 C -0.2177(4) 1.1428(3) 0.0805(2) 0.0247(8) Uani 1 1 d . . .
C22 C -0.3481(4) 1.1503(3) 0.0866(2) 0.0255(8) Uani 1 1 d . . .
C23 C -0.4023(4) 1.0793(3) 0.1555(2) 0.0227(8) Uani 1 1 d . . .
C24 C -0.3249(4) 1.0012(3) 0.2190(2) 0.0187(7) Uani 1 1 d . . .
C25 C 0.2604(4) 0.3115(3) 0.1926(3) 0.0224(8) Uani 1 1 d . . .
C26 C 0.2402(4) 0.5102(4) 0.0318(2) 0.0235(8) Uani 1 1 d . . .
C27 C 0.0044(4) 0.4269(4) 0.1165(3) 0.0217(8) Uani 1 1 d . . .
C28 C -0.0346(4) 1.1202(3) 0.3198(3) 0.0235(8) Uani 1 1 d . . .
C29 C 0.2516(4) 1.0016(4) 0.2346(3) 0.0239(8) Uani 1 1 d . . .
C30 C 0.1499(4) 0.9006(4) 0.4260(2) 0.0226(8) Uani 1 1 d . . .
C31 C 0.4490(4) 0.3944(3) 0.3129(2) 0.0232(8) Uani 1 1 d . . .
C32 C 0.5950(4) 0.3164(4) 0.2839(3) 0.0261(8) Uani 1 1 d . . .
C33 C 0.6434(4) 0.4018(4) 0.2089(3) 0.0258(8) Uani 1 1 d . . .
C34 C 0.5215(4) 0.4710(3) 0.1635(2) 0.0218(8) Uani 1 1 d . . .
Cl1 Cl 0.40729(8) 0.69498(8) 0.28610(6) 0.02225(18) Uani 1 1 d . . .
H2 H -0.046(4) 0.812(3) 0.075(2) 0.010(8) Uiso 1 1 d . . .
H3 H -0.166(4) 0.923(4) -0.041(3) 0.036(12) Uiso 1 1 d . . .
H4 H -0.380(4) 0.911(3) -0.032(2) 0.018(9) Uiso 1 1 d . . .
H5 H -0.457(4) 0.788(3) 0.083(2) 0.018(9) Uiso 1 1 d . . .
H6 H -0.320(3) 0.676(3) 0.188(2) 0.005(8) Uiso 1 1 d . . .
H8 H -0.034(4) 0.416(3) 0.330(2) 0.024(10) Uiso 1 1 d . . .
H9 H -0.137(4) 0.324(3) 0.447(2) 0.024(10) Uiso 1 1 d . . .
H10 H -0.353(4) 0.445(4) 0.511(3) 0.035(12) Uiso 1 1 d . . .
H11 H -0.455(4) 0.647(3) 0.464(2) 0.020(9) Uiso 1 1 d . . .
H12 H -0.331(4) 0.729(4) 0.340(2) 0.024(10) Uiso 1 1 d . . .
H14 H -0.078(4) 0.703(3) 0.444(2) 0.018(9) Uiso 1 1 d . . .
H15 H -0.186(4) 0.707(4) 0.580(3) 0.035(13) Uiso 1 1 d . . .
H16 H -0.349(4) 0.874(3) 0.624(2) 0.019(10) Uiso 1 1 d . . .
H17 H -0.417(4) 1.044(3) 0.530(2) 0.026(11) Uiso 1 1 d . . .
H18 H -0.311(4) 1.047(3) 0.386(2) 0.019(10) Uiso 1 1 d . . .
H20 H -0.050(4) 1.058(3) 0.142(2) 0.018(9) Uiso 1 1 d . . .
H21 H -0.183(4) 1.182(4) 0.037(3) 0.035(12) Uiso 1 1 d . . .
H22 H -0.392(4) 1.197(3) 0.047(2) 0.025(11) Uiso 1 1 d . . .
H23 H -0.476(4) 1.083(3) 0.157(2) 0.018(10) Uiso 1 1 d . . .
H24 H -0.357(4) 0.961(3) 0.261(2) 0.013(9) Uiso 1 1 d . . .
H25A H 0.220(4) 0.275(4) 0.252(3) 0.034(12) Uiso 1 1 d . . .
H26A H 0.179(4) 0.583(4) 0.000(3) 0.032(11) Uiso 1 1 d . . .
H27A H -0.062(4) 0.492(4) 0.089(3) 0.030(11) Uiso 1 1 d . . .
H28A H -0.102(4) 1.118(3) 0.358(3) 0.024(11) Uiso 1 1 d . . .
H29A H 0.222(5) 1.065(4) 0.189(3) 0.054(15) Uiso 1 1 d . . .
H30A H 0.084(5) 0.886(4) 0.462(3) 0.038(13) Uiso 1 1 d . . .
H31A H 0.441(4) 0.443(4) 0.351(3) 0.034(11) Uiso 1 1 d . . .
H32A H 0.603(4) 0.252(3) 0.263(2) 0.024(10) Uiso 1 1 d . . .
H33A H 0.720(4) 0.359(3) 0.172(3) 0.028(11) Uiso 1 1 d . . .
H34A H 0.515(4) 0.549(4) 0.138(2) 0.023(10) Uiso 1 1 d . . .
H25B H 0.294(4) 0.253(4) 0.159(3) 0.039(12) Uiso 1 1 d . . .
H26B H 0.305(4) 0.533(3) 0.041(2) 0.027(11) Uiso 1 1 d . . .
H27B H -0.037(4) 0.397(3) 0.166(3) 0.018(10) Uiso 1 1 d . . .
H28B H -0.072(4) 1.159(4) 0.263(3) 0.039(12) Uiso 1 1 d . . .
H29B H 0.312(6) 1.025(5) 0.252(4) 0.081(19) Uiso 1 1 d . . .
H30B H 0.231(4) 0.823(4) 0.425(3) 0.036(12) Uiso 1 1 d . . .
H31B H 0.393(4) 0.357(4) 0.330(3) 0.030(11) Uiso 1 1 d . . .
H32B H 0.639(4) 0.296(3) 0.329(3) 0.022(10) Uiso 1 1 d . . .
H33B H 0.655(4) 0.458(4) 0.229(3) 0.040(13) Uiso 1 1 d . . .
H34B H 0.522(4) 0.431(3) 0.126(2) 0.020(10) Uiso 1 1 d . . .
H25C H 0.335(4) 0.307(3) 0.210(2) 0.021(10) Uiso 1 1 d . . .
H26C H 0.277(5) 0.453(4) 0.000(3) 0.042(13) Uiso 1 1 d . . .
H27C H 0.048(4) 0.367(3) 0.080(2) 0.023(10) Uiso 1 1 d . . .
H28C H 0.003(4) 1.163(4) 0.330(2) 0.027(11) Uiso 1 1 d . . .
H29C H 0.305(6) 0.940(5) 0.205(3) 0.068(17) Uiso 1 1 d . . .
H30C H 0.167(4) 0.950(4) 0.448(2) 0.026(11) Uiso 1 1 d . . .

loop_
_atom_site_aniso_label
_atom_site_aniso_U_11
_atom_site_aniso_U_22
_atom_site_aniso_U_33
_atom_site_aniso_U_23
_atom_site_aniso_U_13
_atom_site_aniso_U_12
U1 0.01124(7) 0.01364(7) 0.01180(7) -0.00111(4) -0.00307(4) -0.00538(5)
O1 0.0159(12) 0.0197(12) 0.0141(11) -0.0022(9) 0.0000(9) -0.0081(10)
O2 0.0128(12) 0.0194(12) 0.0157(11) -0.0001(9) -0.0043(9) -0.0065(10)
O3 0.0138(12) 0.0181(12) 0.0156(12) -0.0004(9) -0.0020(9) -0.0049(10)
N1 0.0136(14) 0.0135(13) 0.0163(14) -0.0021(11) -0.0053(11) -0.0051(11)
N2 0.0093(13) 0.0139(13) 0.0170(14) -0.0046(11) -0.0031(11) -0.0037(11)
N3 0.0148(14) 0.0137(13) 0.0148(14) -0.0033(11) -0.0038(11) -0.0047(11)
P1 0.0117(4) 0.0130(4) 0.0131(4) -0.0014(3) -0.0035(3) -0.0057(3)
P2 0.0125(4) 0.0114(4) 0.0127(4) -0.0016(3) -0.0030(3) -0.0044(3)
Si1 0.0181(5) 0.0153(4) 0.0135(4) -0.0012(3) -0.0035(4) -0.0094(4)
Si2 0.0150(5) 0.0147(4) 0.0144(4) -0.0039(3) -0.0024(4) -0.0061(4)
C1 0.0147(17) 0.0174(16) 0.0146(16) -0.0065(13) -0.0037(13) -0.0059(13)
C2 0.0164(18) 0.0239(18) 0.0180(17) -0.0044(14) -0.0029(14) -0.0093(15)
C3 0.028(2) 0.029(2) 0.0119(17) 0.0005(15) -0.0029(15) -0.0146(17)
C4 0.022(2) 0.0256(19) 0.0186(18) -0.0053(15) -0.0089(15) -0.0035(16)
C5 0.0159(18) 0.029(2) 0.0253(19) -0.0054(15) -0.0065(15) -0.0096(16)
C6 0.0180(18) 0.0236(19) 0.0148(17) -0.0016(15) -0.0045(14) -0.0106(15)
C7 0.0174(17) 0.0198(17) 0.0138(16) -0.0009(13) -0.0054(13) -0.0114(14)
C8 0.021(2) 0.0225(19) 0.0194(18) -0.0022(15) 0.0002(15) -0.0058(16)
C9 0.038(2) 0.020(2) 0.023(2) 0.0067(16) -0.0040(17) -0.0115(18)
C10 0.028(2) 0.037(2) 0.0144(18) 0.0015(16) -0.0004(15) -0.0231(18)
C11 0.021(2) 0.035(2) 0.0194(18) -0.0062(16) -0.0014(15) -0.0142(17)
C12 0.0195(18) 0.0182(18) 0.0205(18) 0.0013(14) -0.0027(14) -0.0102(15)
C13 0.0171(17) 0.0194(17) 0.0139(16) -0.0034(13) -0.0019(13) -0.0104(14)
C14 0.0176(18) 0.0218(19) 0.0181(18) -0.0030(14) -0.0019(14) -0.0063(15)
C15 0.024(2) 0.033(2) 0.0162(18) 0.0051(16) -0.0041(15) -0.0137(17)
C16 0.023(2) 0.043(2) 0.0103(17) -0.0067(16) 0.0028(15) -0.0188(18)
C17 0.022(2) 0.030(2) 0.025(2) -0.0131(16) -0.0014(16) -0.0110(17)
C18 0.0188(18) 0.0198(18) 0.0188(18) -0.0026(15) -0.0045(14) -0.0090(15)
C19 0.0178(17) 0.0097(15) 0.0130(16) -0.0022(12) -0.0039(13) -0.0023(13)
C20 0.022(2) 0.0189(18) 0.0192(18) -0.0024(14) -0.0055(15) -0.0086(15)
C21 0.034(2) 0.0214(19) 0.0161(18) 0.0032(15) -0.0064(16) -0.0113(17)
C22 0.032(2) 0.0186(18) 0.0200(19) -0.0008(15) -0.0115(17) -0.0025(16)
C23 0.0162(19) 0.0241(19) 0.028(2) -0.0080(15) -0.0096(16) -0.0023(15)
C24 0.0178(18) 0.0154(17) 0.0206(18) -0.0029(14) -0.0038(15) -0.0043(14)
C25 0.023(2) 0.0168(18) 0.029(2) -0.0071(16) -0.0098(17) -0.0035(15)
C26 0.027(2) 0.031(2) 0.0182(18) -0.0092(16) 0.0003(16) -0.0167(18)
C27 0.022(2) 0.024(2) 0.023(2) -0.0093(16) -0.0036(16) -0.0092(17)
C28 0.025(2) 0.0218(19) 0.027(2) -0.0049(16) -0.0043(18) -0.0117(17)
C29 0.027(2) 0.027(2) 0.0210(19) -0.0008(16) -0.0005(16) -0.0183(18)
C30 0.027(2) 0.024(2) 0.0196(19) 0.0007(15) -0.0078(16) -0.0127(17)
C31 0.023(2) 0.0194(19) 0.0215(19) 0.0037(15) -0.0070(15) -0.0064(16)
C32 0.024(2) 0.023(2) 0.027(2) 0.0004(16) -0.0084(17) -0.0067(16)
C33 0.0167(19) 0.024(2) 0.032(2) -0.0059(17) -0.0017(16) -0.0046(16)
C34 0.0168(18) 0.0218(19) 0.0197(18) -0.0023(15) 0.0019(14) -0.0049(15)
Cl1 0.0155(4) 0.0258(4) 0.0300(5) -0.0072(4) -0.0060(3) -0.0097(3)

loop_
_atom_type_symbol
_atom_type_description
_atom_type_scat_dispersion_real
_atom_type_scat_dispersion_imag
_atom_type_scat_source
C C 0.0033 0.0016 'International Tables Vol C Tables 4.2.6.8 and 6.1.1.4'
H H 0.0000 0.0000 'International Tables Vol C Tables 4.2.6.8 and 6.1.1.4'
N N 0.0061 0.0033 'International Tables Vol C Tables 4.2.6.8 and 6.1.1.4'
O O 0.0106 0.0060 'International Tables Vol C Tables 4.2.6.8 and 6.1.1.4'
Si Si 0.0817 0.0704 'International Tables Vol C Tables 4.2.6.8 and 6.1.1.4'
P P 0.1023 0.0942 'International Tables Vol C Tables 4.2.6.8 and 6.1.1.4'
Cl Cl 0.1484 0.1585 'International Tables Vol C Tables 4.2.6.8 and 6.1.1.4'
U U -9.6767 9.6646 'International Tables Vol C Tables 4.2.6.8 and 6.1.1.4'

loop_
_geom_angle_atom_site_label_1
_geom_angle_atom_site_label_2
_geom_angle_atom_site_label_3
_geom_angle
_geom_angle_site_symmetry_1
_geom_angle_site_symmetry_3
_geom_angle_publ_flag
O2 U1 O1 174.87(10) . . ?
O2 U1 N2 84.77(9) . . ?
O1 U1 N2 98.70(10) . . ?
O2 U1 O3 84.79(9) . . ?
O1 U1 O3 90.15(9) . . ?
N2 U1 O3 140.75(8) . . ?
O2 U1 N3 94.59(9) . . ?
O1 U1 N3 90.43(9) . . ?
N2 U1 N3 59.42(8) . . ?
O3 U1 N3 159.28(8) . . ?
O2 U1 N1 90.52(9) . . ?
O1 U1 N1 88.05(9) . . ?
N2 U1 N1 59.29(8) . . ?
O3 U1 N1 83.10(8) . . ?
N3 U1 N1 117.62(8) . . ?
O2 U1 Cl1 87.60(7) . . ?
O1 U1 Cl1 91.88(8) . . ?
N2 U1 Cl1 142.11(6) . . ?
O3 U1 Cl1 74.89(6) . . ?
N3 U1 Cl1 84.39(6) . . ?
N1 U1 Cl1 157.99(6) . . ?
O2 U1 P2 87.60(7) . . ?
O1 U1 P2 97.28(7) . . ?
N2 U1 P2 29.64(6) . . ?
O3 U1 P2 168.74(5) . . ?
N3 U1 P2 29.90(6) . . ?
N1 U1 P2 88.69(6) . . ?
Cl1 U1 P2 113.12(2) . . ?
O2 U1 P1 86.13(7) . . ?
O1 U1 P1 95.02(7) . . ?
N2 U1 P1 29.65(6) . . ?
O3 U1 P1 111.86(6) . . ?
N3 U1 P1 88.71(6) . . ?
N1 U1 P1 29.68(6) . . ?
Cl1 U1 P1 170.28(2) . . ?
P2 U1 P1 59.21(2) . . ?
C34 O3 C31 108.8(3) . . ?
C34 O3 U1 122.3(2) . . ?
C31 O3 U1 117.59(19) . . ?
P1 N1 Si2 129.86(17) . . ?
P1 N1 U1 97.30(12) . . ?
Si2 N1 U1 130.60(14) . . ?
P2 N2 P1 157.98(19) . . ?
P2 N2 U1 100.49(12) . . ?
P1 N2 U1 100.78(12) . . ?
P2 N3 Si1 129.39(17) . . ?
P2 N3 U1 97.02(12) . . ?
Si1 N3 U1 130.19(14) . . ?
N1 P1 N2 102.49(14) . . ?
N1 P1 C7 113.38(15) . . ?
N2 P1 C7 109.18(14) . . ?
N1 P1 C1 115.95(14) . . ?
N2 P1 C1 108.02(14) . . ?
C7 P1 C1 107.48(15) . . ?
N1 P1 U1 53.02(10) . . ?
N2 P1 U1 49.56(9) . . ?
C7 P1 U1 122.75(11) . . ?
C1 P1 U1 128.97(11) . . ?
N3 P2 N2 102.67(14) . . ?
N3 P2 C13 113.80(14) . . ?
N2 P2 C13 108.83(15) . . ?
N3 P2 C19 115.39(15) . . ?
N2 P2 C19 108.47(14) . . ?
C13 P2 C19 107.37(15) . . ?
N3 P2 U1 53.07(10) . . ?
N2 P2 U1 49.87(10) . . ?
C13 P2 U1 120.97(11) . . ?
C19 P2 U1 130.92(11) . . ?
N3 Si1 C30 109.46(16) . . ?
N3 Si1 C29 109.85(16) . . ?
C30 Si1 C29 112.01(19) . . ?
N3 Si1 C28 112.11(16) . . ?
C30 Si1 C28 107.74(19) . . ?
C29 Si1 C28 105.64(19) . . ?
N1 Si2 C25 110.43(15) . . ?
N1 Si2 C27 112.21(15) . . ?
C25 Si2 C27 106.29(18) . . ?
N1 Si2 C26 109.47(16) . . ?
C25 Si2 C26 108.60(19) . . ?
C27 Si2 C26 109.74(18) . . ?
C6 C1 C2 118.9(3) . . ?
C6 C1 P1 124.1(3) . . ?
C2 C1 P1 116.9(2) . . ?
C3 C2 C1 119.9(3) . . ?
C4 C3 C2 120.7(3) . . ?
C5 C4 C3 119.8(3) . . ?
C4 C5 C6 120.3(3) . . ?
C5 C6 C1 120.6(3) . . ?
C8 C7 C12 118.6(3) . . ?
C8 C7 P1 120.3(3) . . ?
C12 C7 P1 121.0(3) . . ?
C7 C8 C9 121.0(4) . . ?
C10 C9 C8 119.9(4) . . ?
C9 C10 C11 119.8(3) . . ?
C10 C11 C12 120.2(4) . . ?
C11 C12 C7 120.4(3) . . ?
C18 C13 C14 119.2(3) . . ?
C18 C13 P2 123.3(3) . . ?
C14 C13 P2 117.4(3) . . ?
C15 C14 C13 119.8(3) . . ?
C16 C15 C14 120.6(4) . . ?
C15 C16 C17 120.3(3) . . ?
C18 C17 C16 119.5(4) . . ?
C17 C18 C13 120.6(3) . . ?
C20 C19 C24 119.5(3) . . ?
C20 C19 P2 120.0(3) . . ?
C24 C19 P2 119.8(3) . . ?
C19 C20 C21 119.9(3) . . ?
C22 C21 C20 120.0(4) . . ?
C21 C22 C23 120.4(4) . . ?
C24 C23 C22 119.7(4) . . ?
C23 C24 C19 120.4(3) . . ?
O3 C31 C32 105.0(3) . . ?
C31 C32 C33 102.2(3) . . ?
C34 C33 C32 102.5(3) . . ?
O3 C34 C33 105.7(3) . . ?

loop_
_geom_bond_atom_site_label_1
_geom_bond_atom_site_label_2
_geom_bond_distance
_geom_bond_site_symmetry_2
_geom_bond_publ_flag
U1 O2 1.771(2) . ?
U1 O1 1.778(2) . ?
U1 N2 2.459(3) . ?
U1 O3 2.480(2) . ?
U1 N3 2.547(3) . ?
U1 N1 2.556(3) . ?
U1 Cl1 2.6724(8) . ?
U1 P2 3.1624(8) . ?
U1 P1 3.1737(9) . ?
O3 C34 1.456(4) . ?
O3 C31 1.467(4) . ?
N1 P1 1.584(3) . ?
N1 Si2 1.726(3) . ?
N2 P2 1.591(3) . ?
N2 P1 1.598(3) . ?
N3 P2 1.589(3) . ?
N3 Si1 1.733(3) . ?
P1 C7 1.799(3) . ?
P1 C1 1.809(3) . ?
P2 C13 1.810(3) . ?
P2 C19 1.811(3) . ?
Si1 C30 1.855(4) . ?
Si1 C29 1.859(4) . ?
Si1 C28 1.867(4) . ?
Si2 C25 1.859(4) . ?
Si2 C27 1.863(4) . ?
Si2 C26 1.865(4) . ?
C1 C6 1.390(5) . ?
C1 C2 1.402(4) . ?
C2 C3 1.383(5) . ?
C3 C4 1.382(5) . ?
C4 C5 1.377(5) . ?
C5 C6 1.384(5) . ?
C7 C8 1.382(5) . ?
C7 C12 1.396(5) . ?
C8 C9 1.385(5) . ?
C9 C10 1.381(6) . ?
C10 C11 1.380(5) . ?
C11 C12 1.384(5) . ?
C13 C18 1.393(5) . ?
C13 C14 1.396(5) . ?
C14 C15 1.384(5) . ?
C15 C16 1.374(6) . ?
C16 C17 1.387(5) . ?
C17 C18 1.384(5) . ?
C19 C20 1.388(5) . ?
C19 C24 1.389(5) . ?
C20 C21 1.391(5) . ?
C21 C22 1.375(6) . ?
C22 C23 1.384(5) . ?
C23 C24 1.383(5) . ?
C31 C32 1.504(5) . ?
C32 C33 1.516(5) . ?
C33 C34 1.501(5) . ?
